data_4080150
loop_
_publ_author_name
'Smith, Dan A.'
'Herbert, David E.'
'Walensky, Justin R.'
'Ozerov, Oleg V.'

_publ_section_title
;
 Monomeric Rhodium(II) Complexes Supported by a Diarylamido/Bis(phosphine)
 PNP Pincer Ligand and Their Reactivity Toward Dihydrogen
;
_journal_issue 7
_journal_name_full Organometallics
_journal_page_first 2050
_journal_paper_doi 10.1021/om300760j
_journal_volume 32
_journal_year 2013
_chemical_formula_moiety 'C44 H55 N O P2 Rh Si, C7 H8'
_chemical_formula_sum 'C51 H63 N O P2 Rh Si'
_chemical_formula_weight 898.96
_chemical_name_common (MePNPiPr)Rh(OSiPh3)
_chemical_name_systematic
; 
 ? 
;
_space_group_IT_number 2
_symmetry_cell_setting triclinic
_symmetry_space_group_name_Hall '-P 1'
_symmetry_space_group_name_H-M 'P -1'
_atom_sites_solution_hydrogens geom
_atom_sites_solution_primary direct
_atom_sites_solution_secondary difmap
_audit_creation_method SHELXL-97
_cell_angle_alpha 101.55(4)
_cell_angle_beta 96.30(5)
_cell_angle_gamma 115.73(3)
_cell_formula_units_Z 2
_cell_length_a 12.63(3)
_cell_length_b 13.75(4)
_cell_length_c 15.86(7)
_cell_measurement_reflns_used 2533
_cell_measurement_temperature 150(2)
_cell_measurement_theta_max 19.45
_cell_measurement_theta_min 2.21
_cell_volume 2370(14)
_computing_cell_refinement 'Bruker SMART'
_computing_data_collection 'Bruker SMART'
_computing_data_reduction 'Bruker SAINT'
_computing_molecular_graphics 'Bruker SHELXTL'
_computing_publication_material 'Bruker SHELXTL'
_computing_structure_refinement 'SHELXL-97 (Sheldrick, 2008)'
_computing_structure_solution 'SHELXS-97 (Sheldrick, 2008)'
_diffrn_ambient_temperature 150(2)
_diffrn_measured_fraction_theta_full 0.988
_diffrn_measured_fraction_theta_max 0.988
_diffrn_measurement_device_type 'CCD area detector'
_diffrn_measurement_method 'phi and omega scans'
_diffrn_radiation_monochromator graphite
_diffrn_radiation_source 'normal-focus sealed tube'
_diffrn_radiation_type MoK\a
_diffrn_radiation_wavelength 0.71073
_diffrn_reflns_av_R_equivalents 0.0918
_diffrn_reflns_av_sigmaI/netI 0.1282
_diffrn_reflns_limit_h_max 16
_diffrn_reflns_limit_h_min -16
_diffrn_reflns_limit_k_max 17
_diffrn_reflns_limit_k_min -17
_diffrn_reflns_limit_l_max 20
_diffrn_reflns_limit_l_min -20
_diffrn_reflns_number 27126
_diffrn_reflns_theta_full 27.50
_diffrn_reflns_theta_max 27.50
_diffrn_reflns_theta_min 1.83
_exptl_absorpt_coefficient_mu 0.489
_exptl_absorpt_correction_T_max 0.7456
_exptl_absorpt_correction_T_min 0.5449
_exptl_absorpt_correction_type multi-scan
_exptl_absorpt_process_details SADABS
_exptl_crystal_colour green
_exptl_crystal_density_diffrn 1.260
_exptl_crystal_density_method 'not measured'
_exptl_crystal_description block
_exptl_crystal_F_000 946
_exptl_crystal_size_max 0.19
_exptl_crystal_size_mid 0.11
_exptl_crystal_size_min 0.06
_refine_diff_density_max 0.913
_refine_diff_density_min -0.959
_refine_diff_density_rms 0.101
_refine_ls_extinction_method none
_refine_ls_goodness_of_fit_ref 0.916
_refine_ls_hydrogen_treatment constr
_refine_ls_matrix_type full
_refine_ls_number_parameters 525
_refine_ls_number_reflns 10767
_refine_ls_number_restraints 0
_refine_ls_restrained_S_all 0.916
_refine_ls_R_factor_all 0.1083
_refine_ls_R_factor_gt 0.0588
_refine_ls_shift/su_max 0.001
_refine_ls_shift/su_mean 0.000
_refine_ls_structure_factor_coef Fsqd
_refine_ls_weighting_details 'calc w=1/[\s^2^(Fo^2^)+(0.0514P)^2^+0.0000P] where P=(Fo^2^+2Fc^2^)/3'
_refine_ls_weighting_scheme calc
_refine_ls_wR_factor_gt 0.1209
_refine_ls_wR_factor_ref 0.1461
_reflns_number_gt 6206
_reflns_number_total 10767
_reflns_threshold_expression >2sigma(I)
_cod_data_source_file om300760j_si_003.cif
_cod_data_source_block oz249_pnprhosiph3
_cod_depositor_comments
;
The following automatic conversions were performed:

'_symmetry_cell_setting' value 'Triclinic' changed to 'triclinic'
according to /home/saulius/struct/CIF-dictionaries/cif_core.dic
dictionary named 'cif_core.dic' version 2.4.2 from 2011-04-26.

Automatic conversion script
Id: cif_fix_values 1891 2012-01-12 08:04:46Z andrius 
;
_cod_original_sg_symbol_H-M P-1
_cod_database_code 4080150

loop_
_symmetry_equiv_pos_as_xyz
'x, y, z'
'-x, -y, -z'

loop_
_atom_site_label
_atom_site_type_symbol
_atom_site_fract_x
_atom_site_fract_y
_atom_site_fract_z
_atom_site_U_iso_or_equiv
_atom_site_adp_type
_atom_site_occupancy
_atom_site_symmetry_multiplicity
_atom_site_calc_flag
_atom_site_refinement_flags
C1 C -0.1320(4) 0.2445(3) 0.1611(3) 0.0346(10) Uani 1 1 d .
C2 C -0.0991(3) 0.2738(3) 0.0841(3) 0.0364(10) Uani 1 1 d .
C3 C -0.1886(4) 0.2498(3) 0.0110(3) 0.0392(10) Uani 1 1 d .
H3 H -0.1650 0.2737 -0.0392 0.047 Uiso 1 1 calc R
C4 C -0.3107(4) 0.1923(4) 0.0095(3) 0.0385(10) Uani 1 1 d .
C5 C -0.3417(4) 0.1581(4) 0.0838(3) 0.0426(11) Uani 1 1 d .
H5 H -0.4246 0.1168 0.0839 0.051 Uiso 1 1 calc R
C6 C -0.2556(4) 0.1823(3) 0.1580(3) 0.0402(11) Uani 1 1 d .
H6 H -0.2805 0.1566 0.2073 0.048 Uiso 1 1 calc R
C7 C -0.0616(3) 0.2896(3) 0.3205(3) 0.0345(10) Uani 1 1 d .
C8 C 0.0149(3) 0.2841(3) 0.3896(3) 0.0345(10) Uani 1 1 d .
C9 C 0.0026(4) 0.3091(4) 0.4757(3) 0.0439(11) Uani 1 1 d .
H9 H 0.0546 0.3039 0.5206 0.053 Uiso 1 1 calc R
C10 C -0.0824(4) 0.3415(4) 0.4993(3) 0.0473(12) Uani 1 1 d .
C11 C -0.1564(4) 0.3485(4) 0.4317(3) 0.0478(12) Uani 1 1 d .
H11 H -0.2157 0.3702 0.4456 0.057 Uiso 1 1 calc R
C12 C -0.1464(4) 0.3248(4) 0.3446(3) 0.0418(11) Uani 1 1 d .
H12 H -0.1974 0.3324 0.3005 0.050 Uiso 1 1 calc R
C13 C -0.4064(4) 0.1662(4) -0.0698(3) 0.0517(13) Uani 1 1 d .
H13A H -0.4487 0.2103 -0.0548 0.078 Uiso 1 1 calc R
H13B H -0.4640 0.0860 -0.0871 0.078 Uiso 1 1 calc R
H13C H -0.3685 0.1856 -0.1189 0.078 Uiso 1 1 calc R
C14 C -0.0923(5) 0.3693(5) 0.5941(3) 0.0640(15) Uani 1 1 d .
H14A H -0.0199 0.3802 0.6331 0.096 Uiso 1 1 calc R
H14B H -0.1635 0.3074 0.6028 0.096 Uiso 1 1 calc R
H14C H -0.1001 0.4383 0.6081 0.096 Uiso 1 1 calc R
C15 C 0.1201(4) 0.4731(3) 0.0825(3) 0.0399(11) Uani 1 1 d .
H15 H 0.0752 0.4744 0.0270 0.048 Uiso 1 1 calc R
C16 C 0.0999(5) 0.5409(4) 0.1615(3) 0.0580(14) Uani 1 1 d .
H16A H 0.1371 0.5340 0.2160 0.087 Uiso 1 1 calc R
H16B H 0.0132 0.5123 0.1577 0.087 Uiso 1 1 calc R
H16C H 0.1364 0.6201 0.1616 0.087 Uiso 1 1 calc R
C17 C 0.2537(4) 0.5194(4) 0.0804(4) 0.0570(14) Uani 1 1 d .
H17A H 0.2875 0.5988 0.0818 0.086 Uiso 1 1 calc R
H17B H 0.2622 0.4771 0.0263 0.086 Uiso 1 1 calc R
H17C H 0.2969 0.5118 0.1319 0.086 Uiso 1 1 calc R
C18 C 0.0772(4) 0.2478(3) -0.0129(3) 0.0370(10) Uani 1 1 d .
H18 H 0.1641 0.2661 -0.0032 0.044 Uiso 1 1 calc R
C19 C 0.0483(4) 0.2736(4) -0.0993(3) 0.0541(13) Uani 1 1 d .
H19A H 0.0684 0.2313 -0.1466 0.081 Uiso 1 1 calc R
H19B H 0.0957 0.3542 -0.0924 0.081 Uiso 1 1 calc R
H19C H -0.0378 0.2518 -0.1144 0.081 Uiso 1 1 calc R
C20 C 0.0071(4) 0.1230(4) -0.0208(3) 0.0553(13) Uani 1 1 d .
H20A H -0.0796 0.0990 -0.0356 0.083 Uiso 1 1 calc R
H20B H 0.0277 0.1092 0.0354 0.083 Uiso 1 1 calc R
H20C H 0.0280 0.0806 -0.0674 0.083 Uiso 1 1 calc R
C21 C 0.0982(4) 0.1149(4) 0.3543(3) 0.0480(12) Uani 1 1 d .
H21 H 0.1651 0.1011 0.3364 0.058 Uiso 1 1 calc R
C22 C 0.0877(5) 0.0911(5) 0.4434(4) 0.0755(18) Uani 1 1 d .
H22A H 0.0264 0.1083 0.4651 0.113 Uiso 1 1 calc R
H22B H 0.1656 0.1379 0.4854 0.113 Uiso 1 1 calc R
H22C H 0.0644 0.0116 0.4370 0.113 Uiso 1 1 calc R
C23 C -0.0161(5) 0.0339(4) 0.2832(4) 0.0739(17) Uani 1 1 d .
H23A H -0.0274 -0.0429 0.2742 0.111 Uiso 1 1 calc R
H23B H -0.0084 0.0549 0.2278 0.111 Uiso 1 1 calc R
H23C H -0.0858 0.0380 0.3020 0.111 Uiso 1 1 calc R
C24 C 0.2654(4) 0.3483(4) 0.4463(3) 0.0485(12) Uani 1 1 d .
H24 H 0.2407 0.3305 0.5015 0.058 Uiso 1 1 calc R
C25 C 0.3718(4) 0.3256(5) 0.4362(3) 0.0638(15) Uani 1 1 d .
H25A H 0.3971 0.3417 0.3821 0.096 Uiso 1 1 calc R
H25B H 0.3479 0.2467 0.4327 0.096 Uiso 1 1 calc R
H25C H 0.4390 0.3739 0.4872 0.096 Uiso 1 1 calc R
C26 C 0.2995(4) 0.4701(4) 0.4554(4) 0.0738(18) Uani 1 1 d .
H26A H 0.3612 0.5171 0.5098 0.111 Uiso 1 1 calc R
H26B H 0.2281 0.4811 0.4577 0.111 Uiso 1 1 calc R
H26C H 0.3313 0.4913 0.4045 0.111 Uiso 1 1 calc R
C27 C 0.3701(4) 0.2612(4) 0.0519(3) 0.0425(11) Uani 1 1 d .
C28 C 0.3095(4) 0.1506(4) 0.0001(3) 0.0432(11) Uani 1 1 d .
H28 H 0.2879 0.0924 0.0286 0.052 Uiso 1 1 calc R
C29 C 0.2791(4) 0.1211(4) -0.0905(3) 0.0506(12) Uani 1 1 d .
H29 H 0.2364 0.0441 -0.1231 0.061 Uiso 1 1 calc R
C30 C 0.3106(4) 0.2037(5) -0.1343(3) 0.0530(13) Uani 1 1 d .
H30 H 0.2881 0.1841 -0.1969 0.064 Uiso 1 1 calc R
C31 C 0.3756(4) 0.3152(4) -0.0856(3) 0.0509(12) Uani 1 1 d .
H31 H 0.4001 0.3728 -0.1148 0.061 Uiso 1 1 calc R
C32 C 0.4050(4) 0.3429(4) 0.0058(3) 0.0435(11) Uani 1 1 d .
H32 H 0.4503 0.4198 0.0382 0.052 Uiso 1 1 calc R
C33 C 0.5418(4) 0.4318(4) 0.2206(3) 0.0376(10) Uani 1 1 d .
C34 C 0.6471(4) 0.4370(4) 0.1977(3) 0.0478(12) Uani 1 1 d .
H34 H 0.6431 0.3731 0.1581 0.057 Uiso 1 1 calc R
C35 C 0.7572(4) 0.5321(5) 0.2310(4) 0.0613(15) Uani 1 1 d .
H35 H 0.8279 0.5333 0.2148 0.074 Uiso 1 1 calc R
C36 C 0.7635(5) 0.6254(5) 0.2881(4) 0.0617(15) Uani 1 1 d .
H36 H 0.8392 0.6906 0.3122 0.074 Uiso 1 1 calc R
C37 C 0.6622(5) 0.6250(4) 0.3104(3) 0.0591(14) Uani 1 1 d .
H37 H 0.6668 0.6905 0.3481 0.071 Uiso 1 1 calc R
C38 C 0.5526(4) 0.5288(4) 0.2780(3) 0.0453(11) Uani 1 1 d .
H38 H 0.4828 0.5287 0.2952 0.054 Uiso 1 1 calc R
C39 C 0.3921(4) 0.1858(4) 0.2178(3) 0.0392(10) Uani 1 1 d .
C40 C 0.2852(4) 0.0882(4) 0.2051(3) 0.0468(12) Uani 1 1 d .
H40 H 0.2123 0.0826 0.1756 0.056 Uiso 1 1 calc R
C41 C 0.2815(5) -0.0014(4) 0.2343(3) 0.0556(13) Uani 1 1 d .
H41 H 0.2073 -0.0679 0.2234 0.067 Uiso 1 1 calc R
C42 C 0.3858(5) 0.0062(4) 0.2791(3) 0.0578(14) Uani 1 1 d .
H42 H 0.3835 -0.0549 0.2995 0.069 Uiso 1 1 calc R
C43 C 0.4928(5) 0.1018(5) 0.2941(3) 0.0567(14) Uani 1 1 d .
H43 H 0.5647 0.1073 0.3252 0.068 Uiso 1 1 calc R
C44 C 0.4958(4) 0.1896(4) 0.2640(3) 0.0479(12) Uani 1 1 d .
H44 H 0.5708 0.2554 0.2748 0.057 Uiso 1 1 calc R
C45 C 0.4501(6) 0.1158(6) 0.5289(4) 0.0781(18) Uani 1 1 d .
H45 H 0.4310 0.0829 0.4670 0.094 Uiso 1 1 calc R
C46 C 0.5496(6) 0.2221(6) 0.5669(5) 0.089(2) Uani 1 1 d .
H46 H 0.5976 0.2597 0.5301 0.107 Uiso 1 1 calc R
C47 C 0.5790(6) 0.2726(6) 0.6547(6) 0.086(2) Uani 1 1 d .
H47 H 0.6469 0.3444 0.6805 0.103 Uiso 1 1 calc R
C48 C 0.5060(7) 0.2149(7) 0.7043(5) 0.091(2) Uani 1 1 d .
H48 H 0.5228 0.2490 0.7659 0.109 Uiso 1 1 calc R
C49 C 0.4102(6) 0.1106(6) 0.6694(4) 0.0749(18) Uani 1 1 d .
H49 H 0.3631 0.0726 0.7064 0.090 Uiso 1 1 calc R
C50 C 0.3819(5) 0.0604(5) 0.5796(5) 0.0781(19) Uani 1 1 d .
C51 C 0.2779(5) -0.0524(5) 0.5416(5) 0.111(3) Uani 1 1 d .
H51A H 0.3067 -0.1083 0.5290 0.166 Uiso 1 1 calc R
H51B H 0.2321 -0.0542 0.4868 0.166 Uiso 1 1 calc R
H51C H 0.2259 -0.0696 0.5838 0.166 Uiso 1 1 calc R
N1 N -0.0403(3) 0.2719(3) 0.2343(2) 0.0332(8) Uani 1 1 d .
O1 O 0.2874(2) 0.3317(2) 0.20363(19) 0.0411(7) Uani 1 1 d .
P1 P 0.06097(9) 0.32703(9) 0.08830(7) 0.0334(3) Uani 1 1 d .
P2 P 0.13599(9) 0.25989(9) 0.35392(7) 0.0341(3) Uani 1 1 d .
Rh1 Rh 0.12092(3) 0.29785(3) 0.21898(2) 0.03357(12) Uani 1 1 d .
Si1 Si 0.38996(10) 0.30385(10) 0.17599(8) 0.0369(3) Uani 1 1 d .

loop_
_atom_site_aniso_label
_atom_site_aniso_U_11
_atom_site_aniso_U_22
_atom_site_aniso_U_33
_atom_site_aniso_U_23
_atom_site_aniso_U_13
_atom_site_aniso_U_12
C1 0.029(2) 0.041(2) 0.039(3) 0.012(2) 0.0053(19) 0.0209(19)
C2 0.026(2) 0.043(2) 0.046(3) 0.016(2) 0.0097(19) 0.0190(19)
C3 0.033(2) 0.050(3) 0.041(3) 0.014(2) 0.006(2) 0.025(2)
C4 0.029(2) 0.044(3) 0.046(3) 0.014(2) 0.009(2) 0.020(2)
C5 0.023(2) 0.048(3) 0.054(3) 0.011(2) 0.009(2) 0.015(2)
C6 0.032(2) 0.047(3) 0.047(3) 0.018(2) 0.012(2) 0.020(2)
C7 0.026(2) 0.036(2) 0.042(3) 0.015(2) 0.0099(19) 0.0130(18)
C8 0.026(2) 0.042(2) 0.035(3) 0.008(2) 0.0089(18) 0.0160(19)
C9 0.034(2) 0.054(3) 0.040(3) 0.010(2) 0.007(2) 0.019(2)
C10 0.042(3) 0.055(3) 0.043(3) 0.009(2) 0.014(2) 0.021(2)
C11 0.035(3) 0.058(3) 0.053(3) 0.012(2) 0.016(2) 0.023(2)
C12 0.035(2) 0.050(3) 0.048(3) 0.020(2) 0.012(2) 0.022(2)
C13 0.031(2) 0.071(3) 0.046(3) 0.008(2) -0.002(2) 0.024(2)
C14 0.051(3) 0.081(4) 0.052(3) 0.002(3) 0.014(3) 0.030(3)
C15 0.035(2) 0.042(2) 0.051(3) 0.021(2) 0.012(2) 0.021(2)
C16 0.058(3) 0.047(3) 0.074(4) 0.012(3) 0.013(3) 0.032(3)
C17 0.045(3) 0.045(3) 0.084(4) 0.028(3) 0.016(3) 0.019(2)
C18 0.026(2) 0.045(2) 0.044(3) 0.012(2) 0.0092(19) 0.0199(19)
C19 0.047(3) 0.072(3) 0.048(3) 0.016(3) 0.011(2) 0.033(3)
C20 0.047(3) 0.051(3) 0.064(4) 0.008(3) 0.016(3) 0.022(2)
C21 0.048(3) 0.049(3) 0.063(3) 0.027(2) 0.023(2) 0.030(2)
C22 0.093(5) 0.083(4) 0.089(5) 0.062(4) 0.045(4) 0.053(4)
C23 0.059(4) 0.053(3) 0.101(5) 0.014(3) 0.020(3) 0.023(3)
C24 0.030(2) 0.073(3) 0.041(3) 0.012(2) 0.005(2) 0.026(2)
C25 0.032(3) 0.095(4) 0.063(4) 0.016(3) -0.001(2) 0.033(3)
C26 0.036(3) 0.059(3) 0.092(5) -0.011(3) 0.004(3) 0.009(3)
C27 0.029(2) 0.054(3) 0.047(3) 0.010(2) 0.005(2) 0.024(2)
C28 0.034(2) 0.051(3) 0.048(3) 0.013(2) 0.008(2) 0.024(2)
C29 0.040(3) 0.063(3) 0.047(3) 0.007(3) 0.007(2) 0.026(2)
C30 0.043(3) 0.079(4) 0.040(3) 0.009(3) 0.009(2) 0.034(3)
C31 0.041(3) 0.071(3) 0.049(3) 0.027(3) 0.014(2) 0.028(3)
C32 0.036(3) 0.051(3) 0.042(3) 0.015(2) 0.010(2) 0.018(2)
C33 0.030(2) 0.048(3) 0.039(3) 0.014(2) 0.0073(19) 0.020(2)
C34 0.035(3) 0.058(3) 0.065(3) 0.031(3) 0.020(2) 0.028(2)
C35 0.029(3) 0.087(4) 0.074(4) 0.039(3) 0.016(3) 0.025(3)
C36 0.039(3) 0.069(4) 0.064(4) 0.025(3) -0.006(3) 0.016(3)
C37 0.062(4) 0.058(3) 0.051(3) 0.017(3) -0.001(3) 0.024(3)
C38 0.037(3) 0.059(3) 0.043(3) 0.018(2) 0.009(2) 0.024(2)
C39 0.034(2) 0.047(3) 0.045(3) 0.017(2) 0.016(2) 0.023(2)
C40 0.036(3) 0.050(3) 0.053(3) 0.018(2) 0.011(2) 0.017(2)
C41 0.059(3) 0.050(3) 0.057(3) 0.019(3) 0.019(3) 0.022(3)
C42 0.075(4) 0.063(3) 0.062(4) 0.030(3) 0.028(3) 0.046(3)
C43 0.057(3) 0.080(4) 0.060(3) 0.036(3) 0.018(3) 0.048(3)
C44 0.036(3) 0.065(3) 0.055(3) 0.026(3) 0.015(2) 0.030(2)
C45 0.082(5) 0.087(5) 0.070(4) 0.029(4) 0.018(4) 0.041(4)
C46 0.086(5) 0.096(5) 0.101(6) 0.041(5) 0.034(4) 0.047(5)
C47 0.068(4) 0.078(5) 0.111(6) 0.013(4) 0.013(4) 0.041(4)
C48 0.101(6) 0.114(6) 0.084(5) 0.028(5) 0.016(5) 0.074(5)
C49 0.086(5) 0.101(5) 0.072(5) 0.028(4) 0.025(4) 0.070(4)
C50 0.059(4) 0.077(4) 0.119(6) 0.040(4) 0.022(4) 0.045(4)
C51 0.057(4) 0.075(5) 0.181(8) 0.030(5) -0.002(5) 0.022(4)
N1 0.0264(18) 0.048(2) 0.031(2) 0.0154(16) 0.0085(15) 0.0196(16)
O1 0.0276(15) 0.0585(19) 0.0477(19) 0.0202(15) 0.0118(13) 0.0263(14)
P1 0.0260(6) 0.0406(6) 0.0385(7) 0.0151(5) 0.0077(5) 0.0180(5)
P2 0.0291(6) 0.0437(6) 0.0345(7) 0.0142(5) 0.0081(5) 0.0198(5)
Rh1 0.02505(18) 0.0445(2) 0.0386(2) 0.01577(16) 0.00936(14) 0.02053(15)
Si1 0.0258(6) 0.0488(7) 0.0418(7) 0.0152(6) 0.0090(5) 0.0208(5)

loop_
_atom_type_symbol
_atom_type_description
_atom_type_scat_dispersion_real
_atom_type_scat_dispersion_imag
_atom_type_scat_source
C C 0.0033 0.0016 'International Tables Vol C Tables 4.2.6.8 and 6.1.1.4'
H H 0.0000 0.0000 'International Tables Vol C Tables 4.2.6.8 and 6.1.1.4'
N N 0.0061 0.0033 'International Tables Vol C Tables 4.2.6.8 and 6.1.1.4'
O O 0.0106 0.0060 'International Tables Vol C Tables 4.2.6.8 and 6.1.1.4'
P P 0.1023 0.0942 'International Tables Vol C Tables 4.2.6.8 and 6.1.1.4'
Rh Rh -1.1178 0.9187 'International Tables Vol C Tables 4.2.6.8 and 6.1.1.4'
Si Si 0.0817 0.0704 'International Tables Vol C Tables 4.2.6.8 and 6.1.1.4'

loop_
_geom_angle_atom_site_label_1
_geom_angle_atom_site_label_2
_geom_angle_atom_site_label_3
_geom_angle
C6 C1 N1 123.6(4)
C6 C1 C2 117.5(4)
N1 C1 C2 118.7(4)
C3 C2 C1 119.8(4)
C3 C2 P1 126.6(4)
C1 C2 P1 113.2(3)
C4 C3 C2 122.2(5)
C3 C4 C5 117.2(4)
C3 C4 C13 121.8(5)
C5 C4 C13 121.0(4)
C6 C5 C4 122.1(5)
C5 C6 C1 120.8(5)
C12 C7 N1 124.0(4)
C12 C7 C8 116.8(5)
N1 C7 C8 118.8(4)
C9 C8 C7 120.4(4)
C9 C8 P2 126.1(3)
C7 C8 P2 113.1(4)
C8 C9 C10 122.9(4)
C9 C10 C11 116.8(5)
C9 C10 C14 121.4(5)
C11 C10 C14 121.8(5)
C12 C11 C10 122.1(5)
C11 C12 C7 120.9(4)
C16 C15 C17 112.1(4)
C16 C15 P1 108.6(4)
C17 C15 P1 108.8(3)
C20 C18 C19 111.4(4)
C20 C18 P1 108.6(3)
C19 C18 P1 118.0(4)
C22 C21 C23 111.7(5)
C22 C21 P2 115.0(4)
C23 C21 P2 108.9(4)
C26 C24 C25 111.3(4)
C26 C24 P2 109.4(3)
C25 C24 P2 111.9(4)
C28 C27 C32 115.6(5)
C28 C27 Si1 123.7(4)
C32 C27 Si1 120.3(4)
C29 C28 C27 123.2(5)
C28 C29 C30 119.9(5)
C29 C30 C31 118.9(5)
C30 C31 C32 120.1(5)
C31 C32 C27 122.1(5)
C34 C33 C38 116.6(4)
C34 C33 Si1 123.2(4)
C38 C33 Si1 120.2(4)
C35 C34 C33 122.0(5)
C36 C35 C34 119.3(5)
C37 C36 C35 120.7(5)
C36 C37 C38 119.7(5)
C37 C38 C33 121.7(5)
C40 C39 C44 116.1(5)
C40 C39 Si1 119.5(4)
C44 C39 Si1 124.4(4)
C41 C40 C39 121.9(5)
C42 C41 C40 119.8(5)
C43 C42 C41 120.0(5)
C42 C43 C44 119.8(5)
C43 C44 C39 122.3(5)
C50 C45 C46 120.2(7)
C47 C46 C45 121.8(7)
C46 C47 C48 116.5(7)
C49 C48 C47 122.9(8)
C48 C49 C50 119.6(7)
C45 C50 C49 118.9(7)
C45 C50 C51 121.4(8)
C49 C50 C51 119.7(7)
C1 N1 C7 119.8(4)
C1 N1 Rh1 120.6(3)
C7 N1 Rh1 119.4(3)
Si1 O1 Rh1 156.2(2)
C2 P1 C18 107.5(2)
C2 P1 C15 106.96(19)
C18 P1 C15 106.4(3)
C2 P1 Rh1 100.01(18)
C18 P1 Rh1 117.2(3)
C15 P1 Rh1 117.69(17)
C8 P2 C24 103.6(3)
C8 P2 C21 106.1(2)
C24 P2 C21 105.0(3)
C8 P2 Rh1 98.7(2)
C24 P2 Rh1 123.1(3)
C21 P2 Rh1 117.90(18)
N1 Rh1 O1 177.33(13)
N1 Rh1 P1 83.35(17)
O1 Rh1 P1 95.52(17)
N1 Rh1 P2 83.17(14)
O1 Rh1 P2 97.96(13)
P1 Rh1 P2 166.52(7)
O1 Si1 C39 111.7(2)
O1 Si1 C33 110.2(3)
C39 Si1 C33 108.9(3)
O1 Si1 C27 111.87(19)
C39 Si1 C27 107.4(3)
C33 Si1 C27 106.5(2)

loop_
_geom_bond_atom_site_label_1
_geom_bond_atom_site_label_2
_geom_bond_distance
C1 C6 1.407(6)
C1 N1 1.407(6)
C1 C2 1.412(8)
C2 C3 1.402(7)
C2 P1 1.814(6)
C3 C4 1.388(6)
C4 C5 1.389(8)
C4 C13 1.510(7)
C5 C6 1.387(7)
C7 C12 1.413(6)
C7 N1 1.415(8)
C7 C8 1.416(7)
C8 C9 1.383(8)
C8 P2 1.823(5)
C9 C10 1.389(6)
C10 C11 1.390(7)
C10 C14 1.508(9)
C11 C12 1.388(8)
C15 C16 1.521(7)
C15 C17 1.530(7)
C15 P1 1.841(7)
C18 C20 1.521(7)
C18 C19 1.528(8)
C18 P1 1.836(7)
C21 C22 1.519(9)
C21 C23 1.530(7)
C21 P2 1.840(7)
C24 C26 1.509(8)
C24 C25 1.524(7)
C24 P2 1.825(6)
C27 C28 1.387(7)
C27 C32 1.400(7)
C27 Si1 1.892(10)
C28 C29 1.374(9)
C29 C30 1.383(7)
C30 C31 1.384(7)
C31 C32 1.386(9)
C33 C34 1.393(6)
C33 C38 1.399(7)
C33 Si1 1.884(6)
C34 C35 1.380(7)
C35 C36 1.380(8)
C36 C37 1.363(8)
C37 C38 1.382(7)
C39 C40 1.388(6)
C39 C44 1.403(6)
C39 Si1 1.881(7)
C40 C41 1.384(7)
C41 C42 1.377(7)
C42 C43 1.368(7)
C43 C44 1.373(7)
C45 C50 1.340(9)
C45 C46 1.402(9)
C46 C47 1.354(10)
C47 C48 1.369(9)
C48 C49 1.361(9)
C49 C50 1.383(10)
C50 C51 1.476(8)
N1 Rh1 1.961(6)
O1 Si1 1.582(4)
O1 Rh1 2.002(5)
P1 Rh1 2.298(8)
P2 Rh1 2.309(9)
